data_1514782
loop_
_publ_author_name
'L\"oble, Matthias W.'
'O\~na-Burgos, Pascual'
'Fern\'andez, Ignacio'
'Apostolidis, Christos'
'Morgenstern, Alfred'
'Walter, Olaf'
'Bruchertseifer, Frank'
'Kaden, Peter'
'Vitova, Tonya'
'Rothe, J\"org'
'Dardenne, Kathy'
'Banik, Nidhu L.'
'Geist, Andreas'
'Denecke, Melissa A.'
'Breher, Frank'

_publ_section_title
;
 Exploring the solution behavior of f-element coordination compounds: a
 case study on some trivalent rare earth and plutonium complexes
;
_journal_issue 9
_journal_name_full 'Chemical Science'
_journal_page_first 3717
_journal_paper_doi 10.1039/c3sc50708d
_journal_volume 4
_journal_year 2013
_chemical_formula_moiety 'C21 H24 N9 P S, C3 F9 O9 Pu S3, 3(C2 H3 N)'
_chemical_formula_sum 'C30 H33 F9 N12 O9 P Pu S4'
_chemical_formula_weight 1277.89
_chemical_name_systematic
;
1,2-bis(2,2,4,4,5,5-hexakis(2,4,6-trimethylphenyl)-
3-methyl-2,4,5-trisila-1,3-
distannabicylo[1.1.1]pentan)ethyne
;
_space_group_IT_number 2
_symmetry_cell_setting triclinic
_symmetry_space_group_name_Hall '-P 1'
_symmetry_space_group_name_H-M 'P -1'
_atom_sites_solution_hydrogens geom
_atom_sites_solution_primary direct
_atom_sites_solution_secondary difmap
_audit_creation_method SHELXL-97
_cell_angle_alpha 83.93
_cell_angle_beta 70.1560(10)
_cell_angle_gamma 80.1230(10)
_cell_formula_units_Z 2
_cell_length_a 13.2866(4)
_cell_length_b 13.3751(5)
_cell_length_c 13.8490(5)
_cell_measurement_reflns_used 7875
_cell_measurement_temperature 173(2)
_cell_measurement_theta_max 26.00
_cell_measurement_theta_min 1.55
_cell_volume 2277.65(14)
_computing_cell_refinement 'APEX II (Bruker 2007)'
_computing_data_collection 'APEX II (Bruker 2007)'
_computing_data_reduction 'SAINT (Bruker 2007)'
_computing_molecular_graphics 'Ortep32 (Farrugia, 1997)'
_computing_publication_material 'Bruker SHELXTL'
_computing_structure_refinement 'SHELXL-97 (Sheldrick, 1997)'
_computing_structure_solution 'SHELXS-97 (Sheldrick, 1990)'
_diffrn_ambient_temperature 173(2)
_diffrn_measured_fraction_theta_full 0.715
_diffrn_measured_fraction_theta_max 0.715
_diffrn_measurement_device_type 'Bruker Apex II'
_diffrn_measurement_method 'omega scans'
_diffrn_radiation_monochromator graphite
_diffrn_radiation_source 'fine-focus sealed tube'
_diffrn_radiation_type MoK\a
_diffrn_radiation_wavelength 0.71073
_diffrn_reflns_av_R_equivalents 0.0079
_diffrn_reflns_av_sigmaI/netI 0.0189
_diffrn_reflns_limit_h_max 16
_diffrn_reflns_limit_h_min -5
_diffrn_reflns_limit_k_max 17
_diffrn_reflns_limit_k_min -12
_diffrn_reflns_limit_l_max 17
_diffrn_reflns_limit_l_min -15
_diffrn_reflns_number 7875
_diffrn_reflns_theta_full 27.00
_diffrn_reflns_theta_max 27.00
_diffrn_reflns_theta_min 1.55
_exptl_absorpt_coefficient_mu 1.765
_exptl_absorpt_correction_type none
_exptl_crystal_colour green
_exptl_crystal_density_diffrn 1.863
_exptl_crystal_density_method 'not measured'
_exptl_crystal_description 'irregular shaped crystal'
_exptl_crystal_F_000 1246
_exptl_crystal_size_max 0.09
_exptl_crystal_size_mid 0.08
_exptl_crystal_size_min 0.05
_refine_diff_density_max 1.025
_refine_diff_density_min -0.725
_refine_diff_density_rms 0.072
_refine_ls_extinction_method none
_refine_ls_goodness_of_fit_ref 1.036
_refine_ls_hydrogen_treatment constr
_refine_ls_matrix_type full
_refine_ls_number_parameters 607
_refine_ls_number_reflns 7093
_refine_ls_number_restraints 0
_refine_ls_restrained_S_all 1.036
_refine_ls_R_factor_all 0.0203
_refine_ls_R_factor_gt 0.0193
_refine_ls_shift/su_max 0.001
_refine_ls_shift/su_mean 0.000
_refine_ls_structure_factor_coef Fsqd
_refine_ls_weighting_details 'calc w=1/[\s^2^(Fo^2^)+(0.0250P)^2^+3.3899P] where P=(Fo^2^+2Fc^2^)/3'
_refine_ls_weighting_scheme calc
_refine_ls_wR_factor_gt 0.0487
_refine_ls_wR_factor_ref 0.0493
_reflns_number_gt 6834
_reflns_number_total 7093
_reflns_threshold_expression >2sigma(I)
_cod_data_source_file c3sc50708d.txt
_cod_data_source_block compound_[Pu(1)(Otf)3]
_cod_original_cell_volume 2277.64(14)
_cod_original_sg_symbol_Hall -P1
_cod_original_sg_symbol_H-M P-1
_cod_database_code 1514782

loop_
_symmetry_equiv_pos_as_xyz
'x, y, z'
'-x, -y, -z'

loop_
_atom_site_label
_atom_site_type_symbol
_atom_site_fract_x
_atom_site_fract_y
_atom_site_fract_z
_atom_site_U_iso_or_equiv
_atom_site_adp_type
_atom_site_occupancy
_atom_site_symmetry_multiplicity
_atom_site_calc_flag
_atom_site_refinement_flags
Pu1 Pu 0.314107(7) 0.253935(8) 0.313337(8) 0.01353(4) Uani 1 1 d .
S1 S 0.21052(6) -0.15911(6) 0.36752(7) 0.02456(18) Uani 1 1 d .
S2 S 0.58257(7) 0.22091(9) 0.10062(8) 0.0449(3) Uani 1 1 d .
S3 S 0.23681(6) 0.23370(6) 0.60079(6) 0.02312(17) Uani 1 1 d .
S4 S 0.34003(5) 0.53403(6) 0.32288(6) 0.02214(17) Uani 1 1 d .
P1 P 0.24043(5) -0.02175(6) 0.34539(6) 0.01736(17) Uani 1 1 d .
F21 F 0.4908(3) 0.2023(3) -0.0337(2) 0.0970(13) Uani 1 1 d .
F22 F 0.6626(3) 0.1784(3) -0.0917(2) 0.1018(13) Uani 1 1 d .
F23 F 0.5791(5) 0.0687(3) 0.0062(4) 0.150(2) Uani 1 1 d .
F31 F 0.23321(19) 0.40137(18) 0.6853(2) 0.0499(6) Uani 1 1 d .
F32 F 0.39065(17) 0.3145(2) 0.62730(19) 0.0523(7) Uani 1 1 d .
F33 F 0.2759(2) 0.2640(2) 0.76586(18) 0.0559(7) Uani 1 1 d .
F41 F 0.47369(19) 0.5654(2) 0.13842(18) 0.0522(7) Uani 1 1 d .
F42 F 0.47287(18) 0.66654(16) 0.24914(19) 0.0453(6) Uani 1 1 d .
F43 F 0.55169(16) 0.51339(18) 0.2517(2) 0.0512(6) Uani 1 1 d .
O21 O 0.48015(17) 0.2095(2) 0.17496(18) 0.0365(6) Uani 1 1 d .
O22 O 0.5855(4) 0.3275(3) 0.0654(3) 0.1161(19) Uani 1 1 d .
O23 O 0.6715(3) 0.1725(5) 0.1207(3) 0.146(3) Uani 1 1 d .
O31 O 0.25382(16) 0.29115(17) 0.50231(17) 0.0230(5) Uani 1 1 d .
O32 O 0.12478(18) 0.2341(2) 0.66083(19) 0.0347(6) Uani 1 1 d .
O33 O 0.3050(2) 0.13690(19) 0.5952(2) 0.0373(6) Uani 1 1 d .
O41 O 0.35033(16) 0.42777(16) 0.29946(17) 0.0222(5) Uani 1 1 d .
O42 O 0.25833(18) 0.59915(18) 0.2911(2) 0.0352(6) Uani 1 1 d .
O43 O 0.34261(19) 0.5455(2) 0.42326(19) 0.0361(6) Uani 1 1 d .
N1 N 0.21273(19) 0.03593(19) 0.2418(2) 0.0197(6) Uani 1 1 d .
N2 N 0.24265(18) 0.13234(19) 0.2091(2) 0.0189(6) Uani 1 1 d .
N3 N 0.28926(18) 0.3293(2) 0.1384(2) 0.0200(6) Uani 1 1 d .
N4 N 0.17165(18) 0.05212(19) 0.4443(2) 0.0192(6) Uani 1 1 d .
N5 N 0.15146(18) 0.15508(19) 0.41761(19) 0.0172(5) Uani 1 1 d .
N6 N 0.11748(17) 0.35353(19) 0.3565(2) 0.0187(6) Uani 1 1 d .
N7 N 0.37082(18) -0.0155(2) 0.3248(2) 0.0209(6) Uani 1 1 d .
N8 N 0.40003(17) 0.06766(19) 0.35458(19) 0.0179(5) Uani 1 1 d .
N9 N 0.47725(18) 0.2362(2) 0.3817(2) 0.0208(6) Uani 1 1 d .
C1 C 0.1391(3) -0.0010(3) 0.1998(3) 0.0325(9) Uani 1 1 d .
H1A H 0.0718 0.0469 0.2136 0.037(3) Uiso 1 1 calc R
H1B H 0.1230 -0.0677 0.2324 0.037(3) Uiso 1 1 calc R
H1C H 0.1733 -0.0069 0.1255 0.037(3) Uiso 1 1 calc R
C2 C 0.2074(2) 0.1804(2) 0.1393(2) 0.0227(7) Uani 1 1 d .
H2 H 0.1627 0.1493 0.1142 0.019(5) Uiso 1 1 calc R
C3 C 0.2333(2) 0.2811(2) 0.0969(2) 0.0215(7) Uani 1 1 d .
C4 C 0.1998(3) 0.3236(3) 0.0157(3) 0.0318(8) Uani 1 1 d .
H4 H 0.1578 0.2890 -0.0095 0.033(3) Uiso 1 1 calc R
C5 C 0.2276(3) 0.4166(3) -0.0287(3) 0.0349(9) Uani 1 1 d .
H5 H 0.2047 0.4471 -0.0843 0.033(3) Uiso 1 1 calc R
C6 C 0.2892(2) 0.4643(3) 0.0095(3) 0.0275(8) Uani 1 1 d .
H6 H 0.3113 0.5275 -0.0206 0.033(3) Uiso 1 1 calc R
C7 C 0.3181(2) 0.4184(2) 0.0922(2) 0.0236(7) Uani 1 1 d .
H7 H 0.3607 0.4517 0.1179 0.033(3) Uiso 1 1 calc R
C8 C 0.1128(2) 0.0123(2) 0.5472(2) 0.0224(7) Uani 1 1 d .
H8A H 0.1201 0.0524 0.5991 0.037(3) Uiso 1 1 calc R
H8B H 0.1429 -0.0588 0.5566 0.037(3) Uiso 1 1 calc R
H8C H 0.0362 0.0167 0.5546 0.037(3) Uiso 1 1 calc R
C9 C 0.0623(2) 0.2082(2) 0.4677(2) 0.0192(7) Uani 1 1 d .
H9 H 0.0123 0.1788 0.5258 0.019(5) Uiso 1 1 calc R
C10 C 0.0389(2) 0.3133(2) 0.4347(2) 0.0192(7) Uani 1 1 d .
C11 C -0.0634(2) 0.3684(2) 0.4767(3) 0.0246(7) Uani 1 1 d .
H11 H -0.1165 0.3392 0.5320 0.033(3) Uiso 1 1 calc R
C12 C -0.0875(2) 0.4649(3) 0.4381(3) 0.0276(8) Uani 1 1 d .
H12 H -0.1569 0.5032 0.4665 0.033(3) Uiso 1 1 calc R
C13 C -0.0088(2) 0.5052(3) 0.3572(3) 0.0263(8) Uani 1 1 d .
H13 H -0.0235 0.5712 0.3277 0.033(3) Uiso 1 1 calc R
C14 C 0.0922(2) 0.4470(2) 0.3199(2) 0.0220(7) Uani 1 1 d .
H14 H 0.1464 0.4756 0.2651 0.033(3) Uiso 1 1 calc R
C15 C 0.4547(2) -0.0959(3) 0.2714(3) 0.0330(9) Uani 1 1 d .
H15A H 0.5142 -0.0654 0.2205 0.037(3) Uiso 1 1 calc R
H15B H 0.4241 -0.1368 0.2367 0.037(3) Uiso 1 1 calc R
H15C H 0.4820 -0.1395 0.3213 0.037(3) Uiso 1 1 calc R
C16 C 0.4945(2) 0.0571(2) 0.3636(2) 0.0208(7) Uani 1 1 d .
H16 H 0.5385 -0.0074 0.3553 0.019(5) Uiso 1 1 calc R
C17 C 0.5343(2) 0.1435(2) 0.3866(2) 0.0199(7) Uani 1 1 d .
C18 C 0.6284(2) 0.1280(3) 0.4121(3) 0.0272(8) Uani 1 1 d .
H18 H 0.6671 0.0616 0.4146 0.033(3) Uiso 1 1 calc R
C19 C 0.6651(2) 0.2111(3) 0.4338(3) 0.0313(8) Uani 1 1 d .
H19 H 0.7301 0.2028 0.4499 0.033(3) Uiso 1 1 calc R
C20 C 0.6059(3) 0.3056(3) 0.4318(3) 0.0309(8) Uani 1 1 d .
H20 H 0.6285 0.3636 0.4477 0.033(3) Uiso 1 1 calc R
C21 C 0.5124(2) 0.3147(3) 0.4060(3) 0.0268(8) Uani 1 1 d .
H21 H 0.4712 0.3801 0.4056 0.033(3) Uiso 1 1 calc R
C22 C 0.5757(4) 0.1683(4) -0.0099(4) 0.0612(14) Uani 1 1 d .
C23 C 0.2871(3) 0.3083(3) 0.6734(3) 0.0320(8) Uani 1 1 d .
C24 C 0.4670(3) 0.5715(3) 0.2354(3) 0.0310(8) Uani 1 1 d .
N100 N 0.0029(4) 0.4018(4) 0.8967(4) 0.0689(12) Uani 1 1 d .
C100 C -0.0479(3) 0.3480(4) 0.8834(3) 0.0481(11) Uani 1 1 d .
C101 C -0.1130(4) 0.2803(4) 0.8650(4) 0.0644(14) Uani 1 1 d .
H10A H -0.1750 0.3204 0.8490 0.132(16) Uiso 1 1 calc R
H10B H -0.1390 0.2359 0.9265 0.132(16) Uiso 1 1 calc R
H10C H -0.0691 0.2387 0.8069 0.132(16) Uiso 1 1 calc R
N200 N 0.0644(4) 0.1182(4) 0.9918(4) 0.0695(13) Uani 1 1 d .
C200 C 0.1021(4) 0.0706(4) 0.9213(4) 0.0518(12) Uani 1 1 d .
C201 C 0.1498(4) 0.0103(4) 0.8310(4) 0.0657(14) Uani 1 1 d .
H20A H 0.2160 -0.0327 0.8350 0.135(16) Uiso 1 1 calc R
H20B H 0.1672 0.0556 0.7690 0.135(16) Uiso 1 1 calc R
H20C H 0.0982 -0.0327 0.8280 0.135(16) Uiso 1 1 calc R
N300 N 0.9376(3) 0.2039(3) 0.2873(3) 0.0574(10) Uani 1 1 d .
C300 C 0.9073(4) 0.2664(4) 0.2384(4) 0.0519(12) Uani 1 1 d .
C301 C 0.8660(6) 0.3478(5) 0.1773(5) 0.103(2) Uani 1 1 d .
H30A H 0.8336 0.4074 0.2186 0.20(3) Uiso 1 1 calc R
H30B H 0.8111 0.3250 0.1555 0.20(3) Uiso 1 1 calc R
H30C H 0.9255 0.3657 0.1165 0.20(3) Uiso 1 1 calc R

loop_
_atom_site_aniso_label
_atom_site_aniso_U_11
_atom_site_aniso_U_22
_atom_site_aniso_U_33
_atom_site_aniso_U_23
_atom_site_aniso_U_13
_atom_site_aniso_U_12
Pu1 0.01280(5) 0.01121(7) 0.01654(7) 0.00003(4) -0.00506(4) -0.00155(4)
S1 0.0260(3) 0.0131(4) 0.0335(5) 0.0013(3) -0.0077(3) -0.0057(3)
S2 0.0242(4) 0.0738(8) 0.0331(5) -0.0129(5) 0.0010(3) -0.0126(4)
S3 0.0274(4) 0.0208(5) 0.0204(4) -0.0027(3) -0.0075(3) -0.0013(3)
S4 0.0211(3) 0.0170(4) 0.0277(5) -0.0041(3) -0.0059(3) -0.0037(3)
P1 0.0167(3) 0.0120(4) 0.0226(4) -0.0001(3) -0.0055(3) -0.0023(3)
F21 0.0641(19) 0.178(4) 0.052(2) -0.040(2) -0.0198(15) -0.005(2)
F22 0.0647(19) 0.174(4) 0.0467(18) -0.044(2) 0.0189(14) -0.016(2)
F23 0.219(6) 0.070(3) 0.145(4) -0.048(3) -0.017(4) -0.038(3)
F31 0.0649(15) 0.0314(15) 0.0644(18) -0.0226(13) -0.0367(13) 0.0082(11)
F32 0.0365(11) 0.0797(19) 0.0504(15) -0.0185(13) -0.0205(10) -0.0125(11)
F33 0.0795(18) 0.0670(19) 0.0291(15) -0.0019(13) -0.0310(12) -0.0045(13)
F41 0.0552(14) 0.0661(18) 0.0340(14) -0.0017(12) 0.0002(10) -0.0367(12)
F42 0.0519(13) 0.0249(13) 0.0657(16) 0.0025(11) -0.0217(11) -0.0208(10)
F43 0.0241(10) 0.0415(15) 0.0805(18) 0.0081(13) -0.0101(10) -0.0065(9)
O21 0.0245(11) 0.0553(18) 0.0228(13) 0.0034(12) -0.0034(9) 0.0000(10)
O22 0.160(5) 0.090(3) 0.094(3) -0.002(3) 0.000(3) -0.095(3)
O23 0.043(2) 0.302(8) 0.075(3) -0.050(4) -0.0263(19) 0.061(3)
O31 0.0256(10) 0.0232(13) 0.0218(12) -0.0014(10) -0.0100(8) -0.0032(8)
O32 0.0307(12) 0.0426(17) 0.0275(14) -0.0033(12) -0.0032(9) -0.0088(10)
O33 0.0510(15) 0.0217(15) 0.0336(15) -0.0031(12) -0.0117(11) 0.0062(10)
O41 0.0251(10) 0.0152(13) 0.0271(13) -0.0014(10) -0.0085(8) -0.0055(8)
O42 0.0320(12) 0.0211(14) 0.0545(17) -0.0051(12) -0.0187(11) 0.0019(9)
O43 0.0408(13) 0.0405(17) 0.0292(15) -0.0103(12) -0.0086(10) -0.0122(11)
N1 0.0265(12) 0.0113(14) 0.0245(15) 0.0001(11) -0.0113(10) -0.0056(9)
N2 0.0209(11) 0.0141(15) 0.0214(15) -0.0002(11) -0.0059(9) -0.0044(9)
N3 0.0194(11) 0.0179(15) 0.0219(15) -0.0004(12) -0.0060(9) -0.0030(9)
N4 0.0211(11) 0.0119(15) 0.0205(14) 0.0026(11) -0.0032(9) -0.0010(9)
N5 0.0197(11) 0.0113(15) 0.0207(14) 0.0007(11) -0.0071(9) -0.0021(9)
N6 0.0183(11) 0.0151(15) 0.0221(15) 0.0008(11) -0.0071(9) -0.0015(9)
N7 0.0170(11) 0.0159(15) 0.0293(16) -0.0045(12) -0.0070(9) -0.0003(9)
N8 0.0176(11) 0.0151(15) 0.0204(14) 0.0000(11) -0.0057(9) -0.0022(9)
N9 0.0207(11) 0.0205(16) 0.0230(15) -0.0021(12) -0.0105(9) -0.0005(9)
C1 0.0439(18) 0.024(2) 0.043(2) 0.0066(17) -0.0289(16) -0.0148(15)
C2 0.0287(14) 0.0215(19) 0.0227(18) 0.0010(15) -0.0134(12) -0.0073(12)
C3 0.0235(14) 0.0189(18) 0.0219(18) -0.0003(14) -0.0074(11) -0.0032(11)
C4 0.0448(19) 0.030(2) 0.030(2) 0.0059(17) -0.0244(15) -0.0127(15)
C5 0.048(2) 0.033(2) 0.030(2) 0.0106(18) -0.0230(16) -0.0103(16)
C6 0.0333(16) 0.022(2) 0.0246(19) 0.0064(15) -0.0077(13) -0.0056(13)
C7 0.0271(14) 0.0204(19) 0.0236(18) 0.0011(15) -0.0082(12) -0.0059(12)
C8 0.0251(14) 0.0190(19) 0.0211(18) 0.0045(14) -0.0064(11) -0.0036(11)
C9 0.0179(12) 0.0155(18) 0.0223(17) 0.0000(13) -0.0044(10) -0.0025(11)
C10 0.0178(12) 0.0159(18) 0.0229(17) -0.0018(13) -0.0051(11) -0.0030(11)
C11 0.0197(13) 0.0185(19) 0.0294(19) -0.0004(15) -0.0016(11) 0.0004(11)
C12 0.0205(14) 0.021(2) 0.036(2) -0.0023(16) -0.0051(12) 0.0048(11)
C13 0.0247(14) 0.0153(19) 0.036(2) 0.0028(15) -0.0103(13) 0.0020(11)
C14 0.0233(14) 0.0160(19) 0.0261(18) 0.0038(14) -0.0088(11) -0.0032(11)
C15 0.0221(15) 0.028(2) 0.046(2) -0.0176(17) -0.0047(13) -0.0003(12)
C16 0.0182(13) 0.0152(18) 0.0276(18) 0.0006(14) -0.0077(11) 0.0013(10)
C17 0.0190(13) 0.0188(18) 0.0218(17) -0.0001(14) -0.0071(11) -0.0020(11)
C18 0.0235(14) 0.022(2) 0.038(2) 0.0006(16) -0.0153(13) 0.0009(12)
C19 0.0248(15) 0.035(2) 0.041(2) -0.0017(17) -0.0196(14) -0.0041(13)
C20 0.0343(17) 0.027(2) 0.040(2) -0.0048(17) -0.0209(15) -0.0069(14)
C21 0.0273(15) 0.021(2) 0.036(2) -0.0041(16) -0.0162(13) -0.0004(12)
C22 0.051(3) 0.073(4) 0.050(3) -0.025(3) 0.000(2) -0.005(2)
C23 0.0352(17) 0.033(2) 0.030(2) -0.0073(18) -0.0158(14) 0.0032(14)
C24 0.0297(16) 0.026(2) 0.038(2) 0.0010(16) -0.0084(14) -0.0128(13)
N100 0.065(3) 0.084(4) 0.063(3) -0.006(3) -0.028(2) -0.011(2)
C100 0.042(2) 0.060(3) 0.038(3) 0.004(2) -0.0136(17) 0.0021(19)
C101 0.055(3) 0.068(4) 0.074(4) 0.007(3) -0.027(2) -0.014(2)
N200 0.102(4) 0.068(3) 0.060(3) 0.005(3) -0.045(3) -0.038(3)
C200 0.068(3) 0.052(3) 0.054(3) 0.020(3) -0.041(2) -0.030(2)
C201 0.078(3) 0.071(4) 0.055(3) 0.009(3) -0.030(3) -0.018(3)
N300 0.053(2) 0.057(3) 0.058(3) 0.002(2) -0.0170(18) -0.0015(18)
C300 0.057(3) 0.051(3) 0.042(3) -0.003(2) -0.011(2) -0.005(2)
C301 0.134(6) 0.086(5) 0.077(5) 0.026(4) -0.045(4) 0.017(4)

loop_
_atom_type_symbol
_atom_type_description
_atom_type_scat_dispersion_real
_atom_type_scat_dispersion_imag
_atom_type_scat_source
C C 0.0033 0.0016 'International Tables Vol C Tables 4.2.6.8 and 6.1.1.4'
H H 0.0000 0.0000 'International Tables Vol C Tables 4.2.6.8 and 6.1.1.4'
N N 0.0061 0.0033 'International Tables Vol C Tables 4.2.6.8 and 6.1.1.4'
O O 0.0106 0.0060 'International Tables Vol C Tables 4.2.6.8 and 6.1.1.4'
F F 0.0171 0.0103 'International Tables Vol C Tables 4.2.6.8 and 6.1.1.4'
P P 0.1023 0.0942 'International Tables Vol C Tables 4.2.6.8 and 6.1.1.4'
S S 0.1246 0.1234 'International Tables Vol C Tables 4.2.6.8 and 6.1.1.4'
Pu Pu -9.4100 4.3056 'International Tables Vol C Tables 4.2.6.8 and 6.1.1.4'

loop_
_geom_angle_atom_site_label_1
_geom_angle_atom_site_label_2
_geom_angle_atom_site_label_3
_geom_angle
O21 Pu1 O41 90.37(8)
O21 Pu1 O31 138.57(7)
O41 Pu1 O31 79.70(7)
O21 Pu1 N9 70.65(8)
O41 Pu1 N9 77.19(8)
O31 Pu1 N9 67.93(7)
O21 Pu1 N6 143.65(8)
O41 Pu1 N6 79.31(7)
O31 Pu1 N6 74.04(7)
N9 Pu1 N6 138.07(8)
O21 Pu1 N3 70.85(8)
O41 Pu1 N3 75.38(8)
O31 Pu1 N3 141.48(7)
N9 Pu1 N3 131.92(7)
N6 Pu1 N3 72.83(8)
O21 Pu1 N5 133.32(9)
O41 Pu1 N5 135.92(7)
O31 Pu1 N5 70.42(7)
N9 Pu1 N5 117.76(8)
N6 Pu1 N5 62.00(8)
N3 Pu1 N5 109.45(7)
O21 Pu1 N8 71.73(8)
O41 Pu1 N8 139.57(7)
O31 Pu1 N8 90.18(7)
N9 Pu1 N8 62.83(8)
N6 Pu1 N8 135.35(7)
N3 Pu1 N8 127.54(8)
N5 Pu1 N8 73.38(7)
O21 Pu1 N2 80.67(8)
O41 Pu1 N2 137.97(8)
O31 Pu1 N2 131.77(7)
N9 Pu1 N2 135.14(8)
N6 Pu1 N2 84.08(7)
N3 Pu1 N2 62.85(8)
N5 Pu1 N2 61.36(7)
N8 Pu1 N2 75.95(8)
O23 S2 O21 117.8(3)
O23 S2 O22 115.4(4)
O21 S2 O22 109.8(2)
O23 S2 C22 108.2(3)
O21 S2 C22 102.60(19)
O22 S2 C22 100.7(3)
O32 S3 O33 116.03(16)
O32 S3 O31 113.68(14)
O33 S3 O31 114.13(14)
O32 S3 C23 104.03(16)
O33 S3 C23 103.42(16)
O31 S3 C23 103.48(15)
O43 S4 O42 117.25(16)
O43 S4 O41 113.18(15)
O42 S4 O41 113.12(14)
O43 S4 C24 104.78(16)
O42 S4 C24 104.24(16)
O41 S4 C24 102.19(15)
N7 P1 N4 105.14(13)
N7 P1 N1 106.23(13)
N4 P1 N1 106.84(13)
N7 P1 S1 112.05(10)
N4 P1 S1 114.34(9)
N1 P1 S1 111.67(10)
S2 O21 Pu1 158.09(19)
S3 O31 Pu1 137.68(13)
S4 O41 Pu1 160.43(13)
N2 N1 C1 119.1(2)
N2 N1 P1 117.91(19)
C1 N1 P1 121.6(2)
C2 N2 N1 116.5(2)
C2 N2 Pu1 113.9(2)
N1 N2 Pu1 126.88(18)
C7 N3 C3 116.9(3)
C7 N3 Pu1 124.6(2)
C3 N3 Pu1 118.08(19)
N5 N4 C8 119.8(2)
N5 N4 P1 115.02(19)
C8 N4 P1 123.5(2)
C9 N5 N4 119.7(2)
C9 N5 Pu1 117.23(19)
N4 N5 Pu1 119.76(15)
C14 N6 C10 117.5(2)
C14 N6 Pu1 124.80(17)
C10 N6 Pu1 116.77(19)
N8 N7 C15 119.7(2)
N8 N7 P1 120.08(19)
C15 N7 P1 120.2(2)
C16 N8 N7 117.2(3)
C16 N8 Pu1 116.9(2)
N7 N8 Pu1 120.33(17)
C21 N9 C17 117.4(3)
C21 N9 Pu1 124.0(2)
C17 N9 Pu1 118.51(19)
N1 C1 H1A 109.5
N1 C1 H1B 109.5
H1A C1 H1B 109.5
N1 C1 H1C 109.5
H1A C1 H1C 109.5
H1B C1 H1C 109.5
N2 C2 C3 122.5(3)
N2 C2 H2 118.8
C3 C2 H2 118.8
N3 C3 C4 122.4(3)
N3 C3 C2 119.0(3)
C4 C3 C2 118.6(3)
C5 C4 C3 119.6(3)
C5 C4 H4 120.2
C3 C4 H4 120.2
C6 C5 C4 118.6(3)
C6 C5 H5 120.7
C4 C5 H5 120.7
C5 C6 C7 118.7(3)
C5 C6 H6 120.6
C7 C6 H6 120.6
N3 C7 C6 123.6(3)
N3 C7 H7 118.2
C6 C7 H7 118.2
N4 C8 H8A 109.5
N4 C8 H8B 109.5
H8A C8 H8B 109.5
N4 C8 H8C 109.5
H8A C8 H8C 109.5
H8B C8 H8C 109.5
N5 C9 C10 119.2(3)
N5 C9 H9 120.4
C10 C9 H9 120.4
N6 C10 C11 121.5(3)
N6 C10 C9 117.7(2)
C11 C10 C9 120.6(3)
C12 C11 C10 120.0(3)
C12 C11 H11 120.0
C10 C11 H11 120.0
C11 C12 C13 118.7(3)
C11 C12 H12 120.6
C13 C12 H12 120.6
C12 C13 C14 118.5(3)
C12 C13 H13 120.8
C14 C13 H13 120.8
N6 C14 C13 123.8(3)
N6 C14 H14 118.1
C13 C14 H14 118.1
N7 C15 H15A 109.5
N7 C15 H15B 109.5
H15A C15 H15B 109.5
N7 C15 H15C 109.5
H15A C15 H15C 109.5
H15B C15 H15C 109.5
N8 C16 C17 120.4(3)
N8 C16 H16 119.8
C17 C16 H16 119.8
N9 C17 C18 122.6(3)
N9 C17 C16 117.7(3)
C18 C17 C16 119.7(3)
C19 C18 C17 118.8(3)
C19 C18 H18 120.6
C17 C18 H18 120.6
C20 C19 C18 119.0(3)
C20 C19 H19 120.5
C18 C19 H19 120.5
C19 C20 C21 118.7(3)
C19 C20 H20 120.6
C21 C20 H20 120.6
N9 C21 C20 123.4(3)
N9 C21 H21 118.3
C20 C21 H21 118.3
F21 C22 F23 107.3(5)
F21 C22 F22 109.2(5)
F23 C22 F22 103.5(4)
F21 C22 S2 115.0(3)
F23 C22 S2 109.1(4)
F22 C22 S2 112.0(4)
F32 C23 F31 108.5(3)
F32 C23 F33 107.7(3)
F31 C23 F33 108.0(3)
F32 C23 S3 111.1(2)
F31 C23 S3 111.7(2)
F33 C23 S3 109.7(3)
F42 C24 F43 107.6(3)
F42 C24 F41 108.1(3)
F43 C24 F41 108.7(3)
F42 C24 S4 110.2(2)
F43 C24 S4 111.5(2)
F41 C24 S4 110.6(2)
N100 C100 C101 179.1(5)
C100 C101 H10A 109.5
C100 C101 H10B 109.5
H10A C101 H10B 109.5
C100 C101 H10C 109.5
H10A C101 H10C 109.5
H10B C101 H10C 109.5
N200 C200 C201 179.6(6)
C200 C201 H20A 109.5
C200 C201 H20B 109.5
H20A C201 H20B 109.5
C200 C201 H20C 109.5
H20A C201 H20C 109.5
H20B C201 H20C 109.5
N300 C300 C301 178.7(6)
C300 C301 H30A 109.5
C300 C301 H30B 109.5
H30A C301 H30B 109.5
C300 C301 H30C 109.5
H30A C301 H30C 109.5
H30B C301 H30C 109.5

loop_
_geom_bond_atom_site_label_1
_geom_bond_atom_site_label_2
_geom_bond_distance
Pu1 O21 2.411(2)
Pu1 O41 2.429(2)
Pu1 O31 2.541(2)
Pu1 N9 2.611(2)
Pu1 N6 2.621(2)
Pu1 N3 2.629(3)
Pu1 N5 2.638(2)
Pu1 N8 2.646(3)
Pu1 N2 2.754(2)
S1 P1 1.9173(11)
S2 O23 1.347(4)
S2 O21 1.422(2)
S2 O22 1.460(4)
S2 C22 1.787(5)
S3 O32 1.437(2)
S3 O33 1.440(3)
S3 O31 1.459(2)
S3 C23 1.830(4)
S4 O43 1.427(3)
S4 O42 1.432(2)
S4 O41 1.464(2)
S4 C24 1.827(3)
P1 N7 1.673(2)
P1 N4 1.678(3)
P1 N1 1.678(3)
F21 C22 1.277(6)
F22 C22 1.329(5)
F23 C22 1.323(7)
F31 C23 1.322(4)
F32 C23 1.319(4)
F33 C23 1.324(4)
F41 C24 1.326(4)
F42 C24 1.324(4)
F43 C24 1.325(4)
N1 N2 1.398(3)
N1 C1 1.466(4)
N2 C2 1.281(4)
N3 C7 1.343(4)
N3 C3 1.353(4)
N4 N5 1.392(4)
N4 C8 1.466(4)
N5 C9 1.283(4)
N6 C14 1.331(4)
N6 C10 1.362(3)
N7 N8 1.382(3)
N7 C15 1.465(4)
N8 C16 1.285(4)
N9 C21 1.335(4)
N9 C17 1.347(4)
C1 H1A 0.9800
C1 H1B 0.9800
C1 H1C 0.9800
C2 C3 1.461(4)
C2 H2 0.9500
C3 C4 1.380(5)
C4 C5 1.380(5)
C4 H4 0.9500
C5 C6 1.378(5)
C5 H5 0.9500
C6 C7 1.381(5)
C6 H6 0.9500
C7 H7 0.9500
C8 H8A 0.9800
C8 H8B 0.9800
C8 H8C 0.9800
C9 C10 1.447(4)
C9 H9 0.9500
C10 C11 1.393(4)
C11 C12 1.371(5)
C11 H11 0.9500
C12 C13 1.383(4)
C12 H12 0.9500
C13 C14 1.390(4)
C13 H13 0.9500
C14 H14 0.9500
C15 H15A 0.9800
C15 H15B 0.9800
C15 H15C 0.9800
C16 C17 1.455(4)
C16 H16 0.9500
C17 C18 1.388(4)
C18 C19 1.385(5)
C18 H18 0.9500
C19 C20 1.372(5)
C19 H19 0.9500
C20 C21 1.388(4)
C20 H20 0.9500
C21 H21 0.9500
N100 C100 1.134(6)
C100 C101 1.450(7)
C101 H10A 0.9800
C101 H10B 0.9800
C101 H10C 0.9800
N200 C200 1.140(7)
C200 C201 1.455(8)
C201 H20A 0.9800
C201 H20B 0.9800
C201 H20C 0.9800
N300 C300 1.127(6)
C300 C301 1.455(8)
C301 H30A 0.9800
C301 H30B 0.9800
C301 H30C 0.9800

loop_
_geom_torsion_atom_site_label_1
_geom_torsion_atom_site_label_2
_geom_torsion_atom_site_label_3
_geom_torsion_atom_site_label_4
_geom_torsion
O23 S2 O21 Pu1 103.0(5)
O22 S2 O21 Pu1 -31.9(5)
C22 S2 O21 Pu1 -138.4(4)
O41 Pu1 O21 S2 9.7(4)
O31 Pu1 O21 S2 -65.0(5)
N9 Pu1 O21 S2 -66.5(4)
N6 Pu1 O21 S2 82.0(5)
N3 Pu1 O21 S2 84.1(4)
N5 Pu1 O21 S2 -176.9(4)
N8 Pu1 O21 S2 -133.4(4)
N2 Pu1 O21 S2 148.5(4)
O32 S3 O31 Pu1 -106.94(19)
O33 S3 O31 Pu1 29.3(2)
C23 S3 O31 Pu1 140.89(18)
O21 Pu1 O31 S3 -80.2(2)
O41 Pu1 O31 S3 -158.91(18)
N9 Pu1 O31 S3 -78.67(18)
N6 Pu1 O31 S3 119.37(18)
N3 Pu1 O31 S3 150.91(15)
N5 Pu1 O31 S3 53.99(17)
N8 Pu1 O31 S3 -18.27(17)
N2 Pu1 O31 S3 52.9(2)
O43 S4 O41 Pu1 56.5(4)
O42 S4 O41 Pu1 -79.9(4)
C24 S4 O41 Pu1 168.6(4)
O21 Pu1 O41 S4 -172.2(4)
O31 Pu1 O41 S4 -32.6(4)
N9 Pu1 O41 S4 -102.1(4)
N6 Pu1 O41 S4 42.9(4)
N3 Pu1 O41 S4 117.7(4)
N5 Pu1 O41 S4 14.7(5)
N8 Pu1 O41 S4 -110.6(4)
N2 Pu1 O41 S4 111.4(4)
N7 P1 N1 N2 -50.1(2)
N4 P1 N1 N2 61.7(2)
S1 P1 N1 N2 -172.55(17)
N7 P1 N1 C1 143.4(3)
N4 P1 N1 C1 -104.8(3)
S1 P1 N1 C1 20.9(3)
C1 N1 N2 C2 -3.7(4)
P1 N1 N2 C2 -170.6(2)
C1 N1 N2 Pu1 156.4(2)
P1 N1 N2 Pu1 -10.5(3)
O21 Pu1 N2 C2 -89.2(2)
O41 Pu1 N2 C2 -9.2(2)
O31 Pu1 N2 C2 120.1(2)
N9 Pu1 N2 C2 -139.4(2)
N6 Pu1 N2 C2 57.6(2)
N3 Pu1 N2 C2 -16.07(19)
N5 Pu1 N2 C2 118.9(2)
N8 Pu1 N2 C2 -162.6(2)
O21 Pu1 N2 N1 110.3(2)
O41 Pu1 N2 N1 -169.67(18)
O31 Pu1 N2 N1 -40.4(2)
N9 Pu1 N2 N1 60.1(2)
N6 Pu1 N2 N1 -102.8(2)
N3 Pu1 N2 N1 -176.6(2)
N5 Pu1 N2 N1 -41.60(19)
N8 Pu1 N2 N1 36.9(2)
O21 Pu1 N3 C7 -84.5(2)
O41 Pu1 N3 C7 11.1(2)
O31 Pu1 N3 C7 62.4(3)
N9 Pu1 N3 C7 -46.1(3)
N6 Pu1 N3 C7 94.2(2)
N5 Pu1 N3 C7 145.1(2)
N8 Pu1 N3 C7 -131.2(2)
N2 Pu1 N3 C7 -173.7(2)
O21 Pu1 N3 C3 102.9(2)
O41 Pu1 N3 C3 -161.5(2)
O31 Pu1 N3 C3 -110.2(2)
N9 Pu1 N3 C3 141.3(2)
N6 Pu1 N3 C3 -78.4(2)
N5 Pu1 N3 C3 -27.5(2)
N8 Pu1 N3 C3 56.2(2)
N2 Pu1 N3 C3 13.74(19)
N7 P1 N4 N5 84.9(2)
N1 P1 N4 N5 -27.7(2)
S1 P1 N4 N5 -151.81(15)
N7 P1 N4 C8 -110.1(2)
N1 P1 N4 C8 137.3(2)
S1 P1 N4 C8 13.2(3)
C8 N4 N5 C9 -21.1(4)
P1 N4 N5 C9 144.6(2)
C8 N4 N5 Pu1 137.9(2)
P1 N4 N5 Pu1 -56.5(2)
O21 Pu1 N5 C9 -161.8(2)
O41 Pu1 N5 C9 8.7(3)
O31 Pu1 N5 C9 58.9(2)
N9 Pu1 N5 C9 109.2(2)
N6 Pu1 N5 C9 -23.0(2)
N3 Pu1 N5 C9 -80.2(2)
N8 Pu1 N5 C9 155.2(2)
N2 Pu1 N5 C9 -122.1(2)
O21 Pu1 N5 N4 38.7(2)
O41 Pu1 N5 N4 -150.78(18)
O31 Pu1 N5 N4 -100.6(2)
N9 Pu1 N5 N4 -50.2(2)
N6 Pu1 N5 N4 177.5(2)
N3 Pu1 N5 N4 120.4(2)
N8 Pu1 N5 N4 -4.3(2)
N2 Pu1 N5 N4 78.5(2)
O21 Pu1 N6 C14 -45.8(3)
O41 Pu1 N6 C14 30.0(2)
O31 Pu1 N6 C14 112.2(3)
N9 Pu1 N6 C14 86.8(3)
N3 Pu1 N6 C14 -47.9(2)
N5 Pu1 N6 C14 -171.9(3)
N8 Pu1 N6 C14 -174.4(2)
N2 Pu1 N6 C14 -111.2(3)
O21 Pu1 N6 C10 145.6(2)
O41 Pu1 N6 C10 -138.6(2)
O31 Pu1 N6 C10 -56.4(2)
N9 Pu1 N6 C10 -81.8(2)
N3 Pu1 N6 C10 143.6(2)
N5 Pu1 N6 C10 19.6(2)
N8 Pu1 N6 C10 17.1(3)
N2 Pu1 N6 C10 80.2(2)
N4 P1 N7 N8 -24.7(3)
N1 P1 N7 N8 88.4(2)
S1 P1 N7 N8 -149.4(2)
N4 P1 N7 C15 157.9(3)
N1 P1 N7 C15 -89.0(3)
S1 P1 N7 C15 33.2(3)
C15 N7 N8 C16 -21.3(4)
P1 N7 N8 C16 161.3(2)
C15 N7 N8 Pu1 131.7(3)
P1 N7 N8 Pu1 -45.7(3)
O21 Pu1 N8 C16 60.6(2)
O41 Pu1 N8 C16 -7.3(3)
O31 Pu1 N8 C16 -81.5(2)
N9 Pu1 N8 C16 -16.5(2)
N6 Pu1 N8 C16 -148.6(2)
N3 Pu1 N8 C16 107.0(2)
N5 Pu1 N8 C16 -150.9(2)
N2 Pu1 N8 C16 145.2(2)
O21 Pu1 N8 N7 -92.5(2)
O41 Pu1 N8 N7 -160.35(17)
O31 Pu1 N8 N7 125.45(19)
N9 Pu1 N8 N7 -169.6(2)
N6 Pu1 N8 N7 58.3(2)
N3 Pu1 N8 N7 -46.1(2)
N5 Pu1 N8 N7 55.98(19)
N2 Pu1 N8 N7 -7.86(18)
O21 Pu1 N9 C21 107.8(3)
O41 Pu1 N9 C21 12.8(2)
O31 Pu1 N9 C21 -71.1(2)
N6 Pu1 N9 C21 -44.6(3)
N3 Pu1 N9 C21 69.3(3)
N5 Pu1 N9 C21 -122.6(2)
N8 Pu1 N9 C21 -173.3(3)
N2 Pu1 N9 C21 161.2(2)
O21 Pu1 N9 C17 -67.6(2)
O41 Pu1 N9 C17 -162.6(2)
O31 Pu1 N9 C17 113.5(2)
N6 Pu1 N9 C17 139.9(2)
N3 Pu1 N9 C17 -106.1(2)
N5 Pu1 N9 C17 61.9(2)
N8 Pu1 N9 C17 11.2(2)
N2 Pu1 N9 C17 -14.2(3)
N1 N2 C2 C3 -179.2(3)
Pu1 N2 C2 C3 18.2(4)
C7 N3 C3 C4 -4.7(4)
Pu1 N3 C3 C4 168.5(3)
C7 N3 C3 C2 175.3(3)
Pu1 N3 C3 C2 -11.5(3)
N2 C2 C3 N3 -5.5(5)
N2 C2 C3 C4 174.4(3)
N3 C3 C4 C5 2.9(5)
C2 C3 C4 C5 -177.1(3)
C3 C4 C5 C6 0.4(6)
C4 C5 C6 C7 -1.7(5)
C3 N3 C7 C6 3.3(4)
Pu1 N3 C7 C6 -169.3(2)
C5 C6 C7 N3 -0.2(5)
N4 N5 C9 C10 -175.7(3)
Pu1 N5 C9 C10 24.9(4)
C14 N6 C10 C11 -1.5(5)
Pu1 N6 C10 C11 168.0(2)
C14 N6 C10 C9 173.8(3)
Pu1 N6 C10 C9 -16.7(3)
N5 C9 C10 N6 -5.5(4)
N5 C9 C10 C11 169.8(3)
N6 C10 C11 C12 1.1(5)
C9 C10 C11 C12 -174.0(3)
C10 C11 C12 C13 0.4(5)
C11 C12 C13 C14 -1.5(5)
C10 N6 C14 C13 0.3(5)
Pu1 N6 C14 C13 -168.2(2)
C12 C13 C14 N6 1.1(5)
N7 N8 C16 C17 175.1(3)
Pu1 N8 C16 C17 21.1(4)
C21 N9 C17 C18 -2.3(5)
Pu1 N9 C17 C18 173.5(2)
C21 N9 C17 C16 177.9(3)
Pu1 N9 C17 C16 -6.3(3)
N8 C16 C17 N9 -10.3(4)
N8 C16 C17 C18 169.9(3)
N9 C17 C18 C19 0.3(5)
C16 C17 C18 C19 -179.9(3)
C17 C18 C19 C20 1.5(5)
C18 C19 C20 C21 -1.2(5)
C17 N9 C21 C20 2.6(5)
Pu1 N9 C21 C20 -172.9(3)
C19 C20 C21 N9 -0.9(6)
O23 S2 C22 F21 175.3(5)
O21 S2 C22 F21 50.1(5)
O22 S2 C22 F21 -63.3(5)
O23 S2 C22 F23 54.7(5)
O21 S2 C22 F23 -70.5(4)
O22 S2 C22 F23 176.2(4)
O23 S2 C22 F22 -59.3(6)
O21 S2 C22 F22 175.6(4)
O22 S2 C22 F22 62.2(5)
O32 S3 C23 F32 179.8(3)
O33 S3 C23 F32 58.2(3)
O31 S3 C23 F32 -61.1(3)
O32 S3 C23 F31 -58.9(3)
O33 S3 C23 F31 179.5(3)
O31 S3 C23 F31 60.2(3)
O32 S3 C23 F33 60.8(3)
O33 S3 C23 F33 -60.9(3)
O31 S3 C23 F33 179.8(2)
O43 S4 C24 F42 -59.6(3)
O42 S4 C24 F42 64.1(3)
O41 S4 C24 F42 -177.9(2)
O43 S4 C24 F43 59.8(3)
O42 S4 C24 F43 -176.5(3)
O41 S4 C24 F43 -58.5(3)
O43 S4 C24 F41 -179.1(3)
O42 S4 C24 F41 -55.4(3)
O41 S4 C24 F41 62.6(3)
